data_1575335
loop_
_publ_author_name
'Sedykh, Alexander'
'Zhernakov, Maksim'
'Becker, Mariia'
'Kurth, Dirk G.'
'M\"uller-Buschbaum, Klaus'

_publ_section_title
;
 Crystal Structure of
 4&#x2032;-Phenyl-1&#x2032;,4&#x2032;-Dihydro-2,2&#x2032;:6&#x2032;,2&#x2033;-Terpyridine:
 An Intermediate from the Synthesis of Phenylterpyridine
;
_journal_issue 7
_journal_name_full Crystals
_journal_page_first 619
_journal_paper_doi 10.3390/cryst15070619
_journal_volume 15
_journal_year 2025
_chemical_formula_moiety 'C21 H17 N3'
_chemical_formula_sum 'C21 H17 N3'
_chemical_formula_weight 311.38
_chemical_name_systematic
;
4'-phenyl-1',4'-dihydro-2,2':6',2''-terpyridine
;
_space_group_crystal_system triclinic
_space_group_IT_number 2
_space_group_name_Hall '-P 1'
_space_group_name_H-M_alt 'P -1'
_atom_sites_solution_hydrogens mixed
_atom_sites_solution_primary dual
_atom_sites_solution_secondary difmap
_audit_creation_method SHELXL-2019/3
_cell_angle_alpha 86.829(2)
_cell_angle_beta 82.507(2)
_cell_angle_gamma 84.603(2)
_cell_formula_units_Z 2
_cell_length_a 6.1325(4)
_cell_length_b 8.2667(5)
_cell_length_c 16.0523(11)
_cell_measurement_reflns_used 9904
_cell_measurement_temperature 100(2)
_cell_measurement_theta_max 27.98
_cell_measurement_theta_min 2.48
_cell_volume 802.49(9)
_computing_cell_refinement 'SAINT v8.40b (Bruker AXS Inc., 2019)'
_computing_data_collection 'APEX4 v2021.4-0 (Bruker AXS Inc., 2021)'
_computing_data_reduction 'SAINT v8.40b (Bruker AXS Inc., 2019)'
_computing_molecular_graphics shelXle
_computing_publication_material 'SHELXL-2019/3 (Sheldrick, 2018)'
_computing_structure_refinement 'SHELXL-2019/3 (Sheldrick, 2018)'
_computing_structure_solution 'SHELXT 2018/2 (Sheldrick, 2018)'
_diffrn_ambient_temperature 100(2)
_diffrn_detector_area_resol_mean 7.4
_diffrn_measured_fraction_theta_full 0.999
_diffrn_measured_fraction_theta_max 0.999
_diffrn_measurement_device_type 'Bruker PHOTON III C14'
_diffrn_measurement_method '\f and \w scans'
_diffrn_radiation_monochromator 'Incoatec I\mS multilayer optics'
_diffrn_radiation_source 'I\mS micro-focus sealed tube'
_diffrn_radiation_type MoK\a
_diffrn_radiation_wavelength 0.71073
_diffrn_reflns_av_R_equivalents 0.0605
_diffrn_reflns_av_unetI/netI 0.0345
_diffrn_reflns_Laue_measured_fraction_full 0.999
_diffrn_reflns_Laue_measured_fraction_max 0.999
_diffrn_reflns_limit_h_max 8
_diffrn_reflns_limit_h_min -7
_diffrn_reflns_limit_k_max 11
_diffrn_reflns_limit_k_min -11
_diffrn_reflns_limit_l_max 21
_diffrn_reflns_limit_l_min -21
_diffrn_reflns_number 37252
_diffrn_reflns_point_group_measured_fraction_full 0.999
_diffrn_reflns_point_group_measured_fraction_max 0.999
_diffrn_reflns_theta_full 25.242
_diffrn_reflns_theta_max 28.308
_diffrn_reflns_theta_min 2.477
_diffrn_source 'I\mS micro-focus sealed tube, multilayer optics'
_exptl_absorpt_coefficient_mu 0.077
_exptl_absorpt_correction_T_max 0.9593
_exptl_absorpt_correction_T_min 0.8969
_exptl_absorpt_correction_type multi-scan
_exptl_absorpt_process_details SADABS-2016/2
_exptl_crystal_colour colourless
_exptl_crystal_density_diffrn 1.289
_exptl_crystal_density_method 'not measured'
_exptl_crystal_description needle
_exptl_crystal_F_000 328
_exptl_crystal_size_max 0.298
_exptl_crystal_size_mid 0.127
_exptl_crystal_size_min 0.043
_refine_diff_density_max 0.337
_refine_diff_density_min -0.225
_refine_diff_density_rms 0.050
_refine_ls_extinction_coef 0.040(3)
_refine_ls_extinction_expression Fc^*^=kFc[1+0.001xFc^2^\l^3^/sin(2\q)]^-1/4^
_refine_ls_extinction_method 'SHELXL-2019/2 (Sheldrick 2019)'
_refine_ls_goodness_of_fit_ref 1.039
_refine_ls_hydrogen_treatment mixed
_refine_ls_matrix_type full
_refine_ls_number_parameters 221
_refine_ls_number_reflns 3988
_refine_ls_number_restraints 0
_refine_ls_restrained_S_all 1.039
_refine_ls_R_factor_all 0.0763
_refine_ls_R_factor_gt 0.0506
_refine_ls_shift/su_max 0.000
_refine_ls_shift/su_mean 0.000
_refine_ls_structure_factor_coef Fsqd
_refine_ls_weighting_details 'w=1/[\s^2^(Fo^2^)+(0.0397P)^2^+0.6239P] where P=(Fo^2^+2Fc^2^)/3'
_refine_ls_weighting_scheme calc
_refine_ls_wR_factor_gt 0.1126
_refine_ls_wR_factor_ref 0.1248
_reflns_Friedel_coverage 0.000
_reflns_number_gt 2974
_reflns_number_total 3988
_reflns_threshold_expression 'I > 2\s(I)'
_cod_data_source_file pdhtpy.cif
_cod_data_source_block pdhtpy
_cod_depositor_comments
;
The following automatic conversions were performed:

data item '_atom_sites_solution_secondary' value 'diffmap' was
changed to 'difmap'.

Automatic conversion script
Id: cif_fix_values 8170 2020-07-09 18:12:32Z antanas 
;
_cod_database_code 1575335
_shelx_shelxl_version_number 2019/3
_shelx_space_group_comment
;
The symmetry employed for this shelxl refinement is uniquely defined
by the following loop, which should always be used as a source of
symmetry information in preference to the above space-group names.
They are only intended as comments.
;
_shelx_estimated_absorpt_t_min 0.977
_shelx_estimated_absorpt_t_max 0.997

loop_
_space_group_symop_operation_xyz
'x, y, z'
'-x, -y, -z'

loop_
_atom_site_label
_atom_site_type_symbol
_atom_site_fract_x
_atom_site_fract_y
_atom_site_fract_z
_atom_site_U_iso_or_equiv
_atom_site_adp_type
_atom_site_occupancy
_atom_site_site_symmetry_order
_atom_site_calc_flag
_atom_site_refinement_flags_posn
_atom_site_refinement_flags_adp
_atom_site_refinement_flags_occupancy
_atom_site_disorder_assembly
_atom_site_disorder_group
N1 N 0.4067(2) 0.68228(17) 0.74609(8) 0.0209(3) Uani 1 1 d . . . . .
H1 H 0.526(3) 0.738(2) 0.7449(12) 0.025 Uiso 1 1 d . U . . .
N2 N 0.5694(2) 0.76448(17) 0.87843(8) 0.0237(3) Uani 1 1 d . . . . .
N3 N 0.6512(2) 0.78743(17) 0.61237(8) 0.0229(3) Uani 1 1 d . . . . .
C1 C 0.2827(3) 0.64603(18) 0.82208(9) 0.0179(3) Uani 1 1 d . . . . .
C2 C 0.0943(3) 0.57512(19) 0.82503(10) 0.0209(3) Uani 1 1 d . . . . .
H2 H 0.013882 0.552970 0.878490 0.025 Uiso 1 1 calc R U . . .
C3 C 0.0032(3) 0.52856(18) 0.74753(9) 0.0186(3) Uani 1 1 d . . . . .
H3 H -0.147879 0.585773 0.747477 0.022 Uiso 1 1 calc R U . . .
C4 C 0.1447(3) 0.58540(18) 0.66907(10) 0.0199(3) Uani 1 1 d . . . . .
H4 H 0.099115 0.569544 0.615989 0.024 Uiso 1 1 calc R U . . .
C5 C 0.3312(2) 0.65710(18) 0.67071(9) 0.0165(3) Uani 1 1 d . . . . .
C6 C 0.3787(3) 0.69504(18) 0.89621(10) 0.0197(3) Uani 1 1 d . . . . .
C7 C 0.2781(3) 0.6734(2) 0.97855(11) 0.0319(4) Uani 1 1 d . . . . .
H7 H 0.141810 0.625469 0.989717 0.038 Uiso 1 1 calc R U . . .
C8 C 0.3792(4) 0.7225(3) 1.04365(11) 0.0398(5) Uani 1 1 d . . . . .
H8 H 0.313644 0.708236 1.100231 0.048 Uiso 1 1 calc R U . . .
C9 C 0.5765(3) 0.7926(2) 1.02579(11) 0.0322(4) Uani 1 1 d . . . . .
H9 H 0.649729 0.826845 1.069516 0.039 Uiso 1 1 calc R U . . .
C10 C 0.6646(3) 0.8115(2) 0.94243(11) 0.0278(4) Uani 1 1 d . . . . .
H10 H 0.799774 0.860446 0.929925 0.033 Uiso 1 1 calc R U . . .
C11 C 0.4739(3) 0.71688(18) 0.59552(9) 0.0175(3) Uani 1 1 d . . . . .
C12 C 0.4301(3) 0.7006(2) 0.51368(10) 0.0223(3) Uani 1 1 d . . . . .
H12 H 0.302612 0.651560 0.503468 0.027 Uiso 1 1 calc R U . . .
C13 C 0.5748(3) 0.7569(2) 0.44736(10) 0.0244(4) Uani 1 1 d . . . . .
H13 H 0.548388 0.746079 0.391005 0.029 Uiso 1 1 calc R U . . .
C14 C 0.7581(3) 0.8291(2) 0.46384(10) 0.0254(4) Uani 1 1 d . . . . .
H14 H 0.860160 0.868578 0.419430 0.030 Uiso 1 1 calc R U . . .
C15 C 0.7882(3) 0.8421(2) 0.54705(11) 0.0269(4) Uani 1 1 d . . . . .
H15 H 0.913212 0.892668 0.558602 0.032 Uiso 1 1 calc R U . . .
C16 C -0.0180(2) 0.34592(18) 0.74784(9) 0.0170(3) Uani 1 1 d . . . . .
C17 C 0.1506(3) 0.23494(19) 0.77145(10) 0.0207(3) Uani 1 1 d . . . . .
H17 H 0.280237 0.273417 0.786923 0.025 Uiso 1 1 calc R U . . .
C18 C 0.1316(3) 0.0689(2) 0.77266(10) 0.0238(4) Uani 1 1 d . . . . .
H18 H 0.247817 -0.005371 0.789022 0.029 Uiso 1 1 calc R U . . .
C19 C -0.0564(3) 0.0110(2) 0.75008(10) 0.0238(4) Uani 1 1 d . . . . .
H19 H -0.069830 -0.102638 0.751220 0.029 Uiso 1 1 calc R U . . .
C20 C -0.2247(3) 0.1202(2) 0.72582(10) 0.0232(4) Uani 1 1 d . . . . .
H20 H -0.353463 0.081241 0.709844 0.028 Uiso 1 1 calc R U . . .
C21 C -0.2054(3) 0.28652(19) 0.72484(10) 0.0204(3) Uani 1 1 d . . . . .
H21 H -0.321666 0.360527 0.708257 0.024 Uiso 1 1 calc R U . . .

loop_
_atom_site_aniso_label
_atom_site_aniso_U_11
_atom_site_aniso_U_22
_atom_site_aniso_U_33
_atom_site_aniso_U_23
_atom_site_aniso_U_13
_atom_site_aniso_U_12
N1 0.0179(7) 0.0298(7) 0.0158(6) -0.0001(5) -0.0019(5) -0.0066(6)
N2 0.0229(7) 0.0282(7) 0.0205(7) -0.0037(5) -0.0028(5) -0.0041(6)
N3 0.0244(7) 0.0254(7) 0.0197(7) -0.0003(5) -0.0012(5) -0.0086(6)
C1 0.0215(8) 0.0158(7) 0.0155(7) -0.0012(5) -0.0007(6) 0.0009(6)
C2 0.0244(8) 0.0188(8) 0.0186(7) -0.0002(6) 0.0014(6) -0.0037(6)
C3 0.0188(8) 0.0177(7) 0.0192(7) 0.0003(6) -0.0015(6) -0.0031(6)
C4 0.0234(8) 0.0180(7) 0.0185(7) 0.0005(6) -0.0036(6) -0.0028(6)
C5 0.0179(7) 0.0155(7) 0.0154(7) 0.0003(5) -0.0026(6) 0.0015(6)
C6 0.0237(8) 0.0167(7) 0.0185(7) -0.0016(6) -0.0026(6) -0.0003(6)
C7 0.0393(11) 0.0381(10) 0.0193(8) 0.0006(7) 0.0003(7) -0.0159(8)
C8 0.0557(13) 0.0497(12) 0.0162(8) -0.0008(8) -0.0015(8) -0.0203(10)
C9 0.0453(12) 0.0335(10) 0.0209(8) -0.0044(7) -0.0110(8) -0.0087(8)
C10 0.0275(9) 0.0327(9) 0.0248(9) -0.0056(7) -0.0048(7) -0.0065(7)
C11 0.0194(8) 0.0144(7) 0.0184(7) 0.0003(5) -0.0017(6) -0.0008(6)
C12 0.0227(8) 0.0246(8) 0.0206(8) -0.0014(6) -0.0046(6) -0.0045(6)
C13 0.0296(9) 0.0278(9) 0.0163(7) -0.0002(6) -0.0027(6) -0.0057(7)
C14 0.0289(9) 0.0262(8) 0.0203(8) 0.0018(6) 0.0032(7) -0.0081(7)
C15 0.0275(9) 0.0303(9) 0.0243(8) 0.0003(7) -0.0014(7) -0.0130(7)
C16 0.0178(8) 0.0188(7) 0.0138(7) 0.0000(5) 0.0015(6) -0.0033(6)
C17 0.0178(8) 0.0239(8) 0.0208(8) -0.0010(6) -0.0026(6) -0.0036(6)
C18 0.0251(9) 0.0215(8) 0.0237(8) 0.0013(6) -0.0023(7) 0.0013(6)
C19 0.0298(9) 0.0173(7) 0.0234(8) -0.0005(6) 0.0008(7) -0.0037(7)
C20 0.0220(8) 0.0253(8) 0.0237(8) -0.0036(6) -0.0023(6) -0.0080(7)
C21 0.0173(8) 0.0220(8) 0.0215(8) 0.0002(6) -0.0015(6) -0.0027(6)

loop_
_atom_type_symbol
_atom_type_description
_atom_type_scat_dispersion_real
_atom_type_scat_dispersion_imag
_atom_type_scat_source
C C 0.0033 0.0016 'International Tables Vol C Tables 4.2.6.8 and 6.1.1.4'
H H 0.0000 0.0000 'International Tables Vol C Tables 4.2.6.8 and 6.1.1.4'
N N 0.0061 0.0033 'International Tables Vol C Tables 4.2.6.8 and 6.1.1.4'

loop_
_geom_angle_atom_site_label_1
_geom_angle_atom_site_label_2
_geom_angle_atom_site_label_3
_geom_angle
_geom_angle_site_symmetry_1
_geom_angle_site_symmetry_3
_geom_angle_publ_flag
C5 N1 C1 120.82(13) . . ?
C5 N1 H1 118.3(12) . . ?
C1 N1 H1 120.0(12) . . ?
C10 N2 C6 118.18(14) . . ?
C15 N3 C11 117.75(14) . . ?
C2 C1 N1 121.13(14) . . ?
C2 C1 C6 125.38(14) . . ?
N1 C1 C6 113.49(14) . . ?
C1 C2 C3 123.23(14) . . ?
C1 C2 H2 118.4 . . ?
C3 C2 H2 118.4 . . ?
C2 C3 C4 110.26(13) . . ?
C2 C3 C16 111.78(12) . . ?
C4 C3 C16 111.07(12) . . ?
C2 C3 H3 107.9 . . ?
C4 C3 H3 107.9 . . ?
C16 C3 H3 107.9 . . ?
C5 C4 C3 123.23(14) . . ?
C5 C4 H4 118.4 . . ?
C3 C4 H4 118.4 . . ?
C4 C5 N1 120.99(14) . . ?
C4 C5 C11 125.20(14) . . ?
N1 C5 C11 113.81(13) . . ?
N2 C6 C7 121.83(15) . . ?
N2 C6 C1 115.20(13) . . ?
C7 C6 C1 122.96(15) . . ?
C8 C7 C6 119.03(17) . . ?
C8 C7 H7 120.5 . . ?
C6 C7 H7 120.5 . . ?
C9 C8 C7 119.40(17) . . ?
C9 C8 H8 120.3 . . ?
C7 C8 H8 120.3 . . ?
C8 C9 C10 118.08(16) . . ?
C8 C9 H9 121.0 . . ?
C10 C9 H9 121.0 . . ?
N2 C10 C9 123.48(17) . . ?
N2 C10 H10 118.3 . . ?
C9 C10 H10 118.3 . . ?
N3 C11 C12 122.12(14) . . ?
N3 C11 C5 114.86(13) . . ?
C12 C11 C5 123.02(14) . . ?
C13 C12 C11 119.03(15) . . ?
C13 C12 H12 120.5 . . ?
C11 C12 H12 120.5 . . ?
C14 C13 C12 119.41(15) . . ?
C14 C13 H13 120.3 . . ?
C12 C13 H13 120.3 . . ?
C13 C14 C15 117.88(15) . . ?
C13 C14 H14 121.1 . . ?
C15 C14 H14 121.1 . . ?
N3 C15 C14 123.80(16) . . ?
N3 C15 H15 118.1 . . ?
C14 C15 H15 118.1 . . ?
C21 C16 C17 118.50(14) . . ?
C21 C16 C3 120.99(14) . . ?
C17 C16 C3 120.50(14) . . ?
C18 C17 C16 120.82(15) . . ?
C18 C17 H17 119.6 . . ?
C16 C17 H17 119.6 . . ?
C19 C18 C17 120.21(15) . . ?
C19 C18 H18 119.9 . . ?
C17 C18 H18 119.9 . . ?
C18 C19 C20 119.55(15) . . ?
C18 C19 H19 120.2 . . ?
C20 C19 H19 120.2 . . ?
C19 C20 C21 120.12(15) . . ?
C19 C20 H20 119.9 . . ?
C21 C20 H20 119.9 . . ?
C20 C21 C16 120.79(15) . . ?
C20 C21 H21 119.6 . . ?
C16 C21 H21 119.6 . . ?

loop_
_geom_bond_atom_site_label_1
_geom_bond_atom_site_label_2
_geom_bond_distance
_geom_bond_site_symmetry_2
_geom_bond_publ_flag
N1 C5 1.3833(19) . ?
N1 C1 1.3844(19) . ?
N1 H1 0.90(2) . ?
N2 C10 1.338(2) . ?
N2 C6 1.341(2) . ?
N3 C15 1.341(2) . ?
N3 C11 1.345(2) . ?
C1 C2 1.338(2) . ?
C1 C6 1.486(2) . ?
C2 C3 1.511(2) . ?
C2 H2 0.9500 . ?
C3 C4 1.512(2) . ?
C3 C16 1.527(2) . ?
C3 H3 1.0000 . ?
C4 C5 1.341(2) . ?
C4 H4 0.9500 . ?
C5 C11 1.485(2) . ?
C6 C7 1.394(2) . ?
C7 C8 1.380(3) . ?
C7 H7 0.9500 . ?
C8 C9 1.380(3) . ?
C8 H8 0.9500 . ?
C9 C10 1.382(2) . ?
C9 H9 0.9500 . ?
C10 H10 0.9500 . ?
C11 C12 1.391(2) . ?
C12 C13 1.383(2) . ?
C12 H12 0.9500 . ?
C13 C14 1.383(2) . ?
C13 H13 0.9500 . ?
C14 C15 1.383(2) . ?
C14 H14 0.9500 . ?
C15 H15 0.9500 . ?
C16 C21 1.392(2) . ?
C16 C17 1.393(2) . ?
C17 C18 1.387(2) . ?
C17 H17 0.9500 . ?
C18 C19 1.386(2) . ?
C18 H18 0.9500 . ?
C19 C20 1.386(2) . ?
C19 H19 0.9500 . ?
C20 C21 1.390(2) . ?
C20 H20 0.9500 . ?
C21 H21 0.9500 . ?
